data_7031952
loop_
_publ_author_name
'Burt, Jennifer'
'Levason, William'
'Light, Mark E.'
'Reid, Gillian'

_publ_section_title
;
 Phosphine complexes of aluminium(iii) halides - preparation and
 structural and spectroscopic systematics.
;
_journal_issue 39
_journal_name_full 'Dalton transactions (Cambridge, England : 2003)'
_journal_page_first 14600
_journal_page_last 14611
_journal_paper_doi 10.1039/c4dt02051k
_journal_volume 43
_journal_year 2014
_chemical_formula_moiety 'C11 H18 As2, 2(Al Cl4 1-)'
_chemical_formula_sum 'C11 H18 Al2 As2 Cl8'
_chemical_formula_weight 637.65
_chemical_name_systematic
;
 ?
;
_space_group_crystal_system orthorhombic
_space_group_IT_number 33
_space_group_name_Hall 'P 2c -2n'
_space_group_name_H-M_alt 'P n a 21'
_symmetry_space_group_name_Hall 'P 2c -2n'
_symmetry_space_group_name_H-M 'P n a 21'
_atom_sites_solution_hydrogens geom
_atom_sites_solution_primary direct
_atom_sites_solution_secondary difmap
_audit_creation_method SHELXL-97
_cell_angle_alpha 90.00
_cell_angle_beta 90.00
_cell_angle_gamma 90.00
_cell_formula_units_Z 4
_cell_length_a 14.7537(10)
_cell_length_b 14.9361(10)
_cell_length_c 10.9633(8)
_cell_measurement_reflns_used 19941
_cell_measurement_temperature 100(2)
_cell_measurement_theta_max 27.48
_cell_measurement_theta_min 3.06
_cell_volume 2415.9(3)
_computing_cell_refinement
;
CrystalClear-SM Expert 2.0 r11 (Rigaku, 2011)
;
_computing_data_collection
;
CrystalClear-SM Expert 2.0 r11 (Rigaku, 2011)
;
_computing_data_reduction
;
CrystalClear-SM Expert 2.0 r11 (Rigaku, 2011)
;
_computing_structure_refinement 'SHELXL-97 (Sheldrick, 2008)'
_diffrn_ambient_temperature 100(2)
_diffrn_detector CCD
_diffrn_detector_area_resol_mean 28.5714
_diffrn_measured_fraction_theta_full 0.998
_diffrn_measured_fraction_theta_max 0.998
_diffrn_measurement_device
;
AFC12 (Right): Kappa 3 circle
;
_diffrn_measurement_device_type
;
Rigaku Saturn724+ (2x2 bin mode)
;
_diffrn_measurement_method 'profile data from \w-scans'
_diffrn_measurement_specimen_support Mitegen
_diffrn_radiation_monochromator Confocal
_diffrn_radiation_type MoK\a
_diffrn_radiation_wavelength 0.71073
_diffrn_reflns_av_R_equivalents 0.0490
_diffrn_reflns_av_sigmaI/netI 0.0396
_diffrn_reflns_limit_h_max 19
_diffrn_reflns_limit_h_min -19
_diffrn_reflns_limit_k_max 18
_diffrn_reflns_limit_k_min -19
_diffrn_reflns_limit_l_max 11
_diffrn_reflns_limit_l_min -14
_diffrn_reflns_number 19941
_diffrn_reflns_theta_full 27.48
_diffrn_reflns_theta_max 27.48
_diffrn_reflns_theta_min 3.06
_diffrn_source 'Rotating Anode'
_diffrn_source_current 55.0
_diffrn_source_power 2.5
_diffrn_source_voltage 45.0
_exptl_absorpt_coefficient_mu 3.719
_exptl_absorpt_correction_T_max 0.8077
_exptl_absorpt_correction_T_min 0.7074
_exptl_absorpt_correction_type multi-scan
_exptl_absorpt_process_details 'CrystalClear-SM Expert 2.0 r11 (Rigaku, 2011)'
_exptl_crystal_colour colourless
_exptl_crystal_density_diffrn 1.753
_exptl_crystal_density_method 'not measured'
_exptl_crystal_description chunk
_exptl_crystal_F_000 1248
_exptl_crystal_size_max 0.10
_exptl_crystal_size_mid 0.08
_exptl_crystal_size_min 0.06
_refine_diff_density_max 0.918
_refine_diff_density_min -0.489
_refine_diff_density_rms 0.109
_refine_ls_abs_structure_details 'Flack H D (1983), Acta Cryst. A39, 876-881'
_refine_ls_abs_structure_Flack 0.241(11)
_refine_ls_extinction_method none
_refine_ls_goodness_of_fit_ref 1.041
_refine_ls_hydrogen_treatment constr
_refine_ls_matrix_type full
_refine_ls_number_parameters 213
_refine_ls_number_reflns 4813
_refine_ls_number_restraints 1
_refine_ls_restrained_S_all 1.040
_refine_ls_R_factor_all 0.0499
_refine_ls_R_factor_gt 0.0409
_refine_ls_shift/su_max 0.000
_refine_ls_shift/su_mean 0.000
_refine_ls_structure_factor_coef Fsqd
_refine_ls_weighting_details 'calc w=1/[\s^2^(Fo^2^)+(0.0536P)^2^+3.3503P] where P=(Fo^2^+2Fc^2^)/3'
_refine_ls_weighting_scheme calc
_refine_ls_wR_factor_gt 0.0954
_refine_ls_wR_factor_ref 0.1002
_reflns_number_gt 4284
_reflns_number_total 4813
_reflns_threshold_expression >2\s(I)
_cod_data_source_file c4dt02051k2.cif
_cod_data_source_block '[o-C6H4(AsMe2)2(CH2)][AlCl4]2'
_cod_depositor_comments 'Adding full bibliography for 7031945--7031955.cif.'
_cod_database_code 7031952

loop_
_symmetry_equiv_pos_as_xyz
'x, y, z'
'-x, -y, z+1/2'
'x+1/2, -y+1/2, z'
'-x+1/2, y+1/2, z+1/2'

loop_
_atom_site_label
_atom_site_type_symbol
_atom_site_fract_x
_atom_site_fract_y
_atom_site_fract_z
_atom_site_U_iso_or_equiv
_atom_site_adp_type
_atom_site_occupancy
_atom_site_symmetry_multiplicity
_atom_site_calc_flag
_atom_site_refinement_flags
As1 As 0.20268(3) 0.98070(3) 0.75346(6) 0.02952(14) Uani 1 1 d .
As2 As 0.35568(4) 0.91172(4) 0.58290(5) 0.02634(13) Uani 1 1 d .
Cl6 Cl 0.86133(10) 1.49199(9) 1.24275(15) 0.0381(3) Uani 1 1 d .
Cl2 Cl 0.46461(10) 1.17455(10) 0.76876(17) 0.0427(4) Uani 1 1 d .
Al1 Al 0.43171(11) 1.31407(11) 0.76131(18) 0.0311(4) Uani 1 1 d .
Cl3 Cl 0.47273(12) 1.37893(11) 0.92605(14) 0.0421(4) Uani 1 1 d .
Al2 Al 0.78435(11) 1.37202(11) 1.24371(19) 0.0326(4) Uani 1 1 d .
Cl7 Cl 0.84624(12) 1.27976(13) 1.12141(18) 0.0581(6) Uani 1 1 d .
Cl1 Cl 0.29069(11) 1.32519(12) 0.7392(3) 0.0635(6) Uani 1 1 d .
Cl5 Cl 0.65060(12) 1.39648(15) 1.1838(3) 0.0729(7) Uani 1 1 d .
Cl4 Cl 0.50206(15) 1.37548(13) 0.61236(15) 0.0540(5) Uani 1 1 d .
Cl8 Cl 0.79150(16) 1.31824(13) 1.42435(19) 0.0639(6) Uani 1 1 d .
C10 C 0.3656(3) 0.8818(3) 0.7515(5) 0.0217(9) Uani 1 1 d .
C5 C 0.2985(4) 0.9150(3) 0.8290(5) 0.0235(11) Uani 1 1 d .
C6 C 0.3027(4) 0.8985(4) 0.9540(5) 0.0299(12) Uani 1 1 d .
H6 H 0.2573 0.9208 1.0074 0.036 Uiso 1 1 calc R
C11 C 0.2356(4) 0.9692(5) 0.5802(7) 0.0436(15) Uani 1 1 d .
H13A H 0.2387 1.0287 0.5406 0.052 Uiso 1 1 calc R
H13B H 0.1911 0.9316 0.5362 0.052 Uiso 1 1 calc R
C2 C 0.0875(4) 0.9275(4) 0.7847(6) 0.0381(15) Uani 1 1 d .
H4A H 0.0399 0.9632 0.7458 0.057 Uiso 1 1 calc R
H4B H 0.0770 0.9252 0.8729 0.057 Uiso 1 1 calc R
H4C H 0.0866 0.8666 0.7514 0.057 Uiso 1 1 calc R
C9 C 0.4376(4) 0.8317(4) 0.7970(5) 0.0279(12) Uani 1 1 d .
H3 H 0.4835 0.8093 0.7444 0.034 Uiso 1 1 calc R
C4 C 0.3605(6) 0.8064(5) 0.4843(6) 0.051(2) Uani 1 1 d .
H2A H 0.3043 0.7722 0.4944 0.076 Uiso 1 1 calc R
H2B H 0.4122 0.7695 0.5093 0.076 Uiso 1 1 calc R
H2C H 0.3675 0.8235 0.3985 0.076 Uiso 1 1 calc R
C3 C 0.4501(5) 0.9928(4) 0.5396(6) 0.0372(14) Uani 1 1 d .
H1A H 0.5088 0.9625 0.5461 0.056 Uiso 1 1 calc R
H1B H 0.4490 1.0444 0.5948 0.056 Uiso 1 1 calc R
H1C H 0.4411 1.0133 0.4555 0.056 Uiso 1 1 calc R
C8 C 0.4403(4) 0.8154(4) 0.9214(6) 0.0322(13) Uani 1 1 d .
H11 H 0.4881 0.7804 0.9544 0.039 Uiso 1 1 calc R
C7 C 0.3745(4) 0.8492(4) 0.9979(5) 0.0324(14) Uani 1 1 d .
H10 H 0.3788 0.8381 1.0830 0.039 Uiso 1 1 calc R
C1 C 0.2086(5) 1.1029(4) 0.8043(9) 0.058(2) Uani 1 1 d .
H9A H 0.2712 1.1242 0.7981 0.087 Uiso 1 1 calc R
H9B H 0.1881 1.1077 0.8891 0.087 Uiso 1 1 calc R
H9C H 0.1694 1.1394 0.7519 0.087 Uiso 1 1 calc R

loop_
_atom_site_aniso_label
_atom_site_aniso_U_11
_atom_site_aniso_U_22
_atom_site_aniso_U_33
_atom_site_aniso_U_23
_atom_site_aniso_U_13
_atom_site_aniso_U_12
As1 0.0178(2) 0.0255(3) 0.0453(3) 0.0061(3) 0.0010(3) 0.00451(19)
As2 0.0237(3) 0.0339(3) 0.0214(2) 0.0017(2) 0.0019(3) -0.0045(2)
Cl6 0.0413(8) 0.0291(7) 0.0440(8) 0.0090(6) -0.0065(8) -0.0071(5)
Cl2 0.0375(8) 0.0351(7) 0.0555(10) -0.0128(7) -0.0067(8) 0.0102(6)
Al1 0.0261(8) 0.0308(8) 0.0364(9) -0.0070(8) 0.0021(8) 0.0004(6)
Cl3 0.0523(10) 0.0401(8) 0.0337(8) -0.0102(6) 0.0070(7) -0.0098(7)
Al2 0.0228(8) 0.0296(8) 0.0453(10) -0.0108(8) -0.0053(9) -0.0008(6)
Cl7 0.0439(10) 0.0625(12) 0.0680(12) -0.0374(9) -0.0216(9) 0.0219(8)
Cl1 0.0299(8) 0.0527(10) 0.1079(17) 0.0194(12) -0.0170(11) 0.0052(7)
Cl5 0.0245(9) 0.0784(14) 0.1159(19) -0.0417(13) -0.0218(10) 0.0141(9)
Cl4 0.0730(13) 0.0523(10) 0.0368(9) -0.0093(7) 0.0165(8) -0.0094(9)
Cl8 0.0838(16) 0.0518(11) 0.0561(11) 0.0131(9) 0.0038(10) -0.0308(10)
C10 0.019(2) 0.025(2) 0.021(2) 0.004(2) 0.002(2) 0.0007(17)
C5 0.022(3) 0.022(3) 0.027(3) -0.0019(19) -0.003(2) 0.0032(19)
C6 0.038(4) 0.024(3) 0.028(3) -0.007(2) 0.001(2) -0.002(2)
C11 0.026(3) 0.069(4) 0.036(3) 0.005(4) 0.005(3) -0.006(3)
C2 0.020(3) 0.032(3) 0.062(4) -0.002(3) 0.003(3) 0.002(2)
C9 0.016(3) 0.028(3) 0.041(3) 0.001(2) -0.002(2) 0.001(2)
C4 0.071(5) 0.047(4) 0.035(3) -0.008(3) 0.022(3) -0.024(4)
C3 0.038(3) 0.043(4) 0.030(3) 0.006(2) 0.002(3) -0.017(3)
C8 0.025(3) 0.024(3) 0.047(3) 0.006(2) -0.010(3) -0.004(2)
C7 0.044(4) 0.025(3) 0.029(3) 0.003(2) -0.010(3) -0.011(2)
C1 0.029(4) 0.027(3) 0.118(7) -0.006(3) 0.001(4) -0.003(3)

loop_
_atom_type_symbol
_atom_type_description
_atom_type_scat_dispersion_real
_atom_type_scat_dispersion_imag
_atom_type_scat_source
C C 0.0033 0.0016 'International Tables Vol C Tables 4.2.6.8 and 6.1.1.4'
H H 0.0000 0.0000 'International Tables Vol C Tables 4.2.6.8 and 6.1.1.4'
Al Al 0.0645 0.0514 'International Tables Vol C Tables 4.2.6.8 and 6.1.1.4'
Cl Cl 0.1484 0.1585 'International Tables Vol C Tables 4.2.6.8 and 6.1.1.4'
As As 0.0499 2.0058 'International Tables Vol C Tables 4.2.6.8 and 6.1.1.4'
O O 0.0106 0.0060 'International Tables Vol C Tables 4.2.6.8 and 6.1.1.4'

loop_
_geom_angle_atom_site_label_1
_geom_angle_atom_site_label_2
_geom_angle_atom_site_label_3
_geom_angle
C2 As1 C5 111.5(3)
C2 As1 C1 112.7(3)
C5 As1 C1 109.3(3)
C2 As1 C11 110.9(3)
C5 As1 C11 101.0(3)
C1 As1 C11 110.7(4)
C3 As2 C10 109.5(2)
C3 As2 C4 110.8(3)
C10 As2 C4 110.7(3)
C3 As2 C11 112.1(3)
C10 As2 C11 100.7(2)
C4 As2 C11 112.6(3)
Cl1 Al1 Cl3 110.01(12)
Cl1 Al1 Cl2 107.81(9)
Cl3 Al1 Cl2 110.17(11)
Cl1 Al1 Cl4 110.98(12)
Cl3 Al1 Cl4 108.24(10)
Cl2 Al1 Cl4 109.64(10)
Cl5 Al2 Cl6 110.65(11)
Cl5 Al2 Cl7 108.49(11)
Cl6 Al2 Cl7 108.30(11)
Cl5 Al2 Cl8 113.51(14)
Cl6 Al2 Cl8 107.17(10)
Cl7 Al2 Cl8 108.59(12)
C9 C10 C5 121.0(5)
C9 C10 As2 122.1(4)
C5 C10 As2 116.9(4)
C6 C5 C10 120.3(5)
C6 C5 As1 123.4(4)
C10 C5 As1 116.3(4)
C7 C6 C5 118.2(5)
C7 C6 H6 120.9
C5 C6 H6 120.9
As1 C11 As2 104.2(3)
As1 C11 H13A 110.9
As2 C11 H13A 110.9
As1 C11 H13B 110.9
As2 C11 H13B 110.9
H13A C11 H13B 108.9
As1 C2 H4A 109.5
As1 C2 H4B 109.5
H4A C2 H4B 109.5
As1 C2 H4C 109.5
H4A C2 H4C 109.5
H4B C2 H4C 109.5
C8 C9 C10 118.0(5)
C8 C9 H3 121.0
C10 C9 H3 121.0
As2 C4 H2A 109.5
As2 C4 H2B 109.5
H2A C4 H2B 109.5
As2 C4 H2C 109.5
H2A C4 H2C 109.5
H2B C4 H2C 109.5
As2 C3 H1A 109.5
As2 C3 H1B 109.5
H1A C3 H1B 109.5
As2 C3 H1C 109.5
H1A C3 H1C 109.5
H1B C3 H1C 109.5
C7 C8 C9 120.9(5)
C7 C8 H11 119.5
C9 C8 H11 119.5
C6 C7 C8 121.7(5)
C6 C7 H10 119.2
C8 C7 H10 119.2
As1 C1 H9A 109.5
As1 C1 H9B 109.5
H9A C1 H9B 109.5
As1 C1 H9C 109.5
H9A C1 H9C 109.5
H9B C1 H9C 109.5

loop_
_geom_bond_atom_site_label_1
_geom_bond_atom_site_label_2
_geom_bond_distance
As1 C2 1.907(6)
As1 C5 1.910(5)
As1 C1 1.910(7)
As1 C11 1.968(7)
As2 C3 1.906(6)
As2 C10 1.907(5)
As2 C4 1.910(7)
As2 C11 1.969(7)
Cl6 Al2 2.122(2)
Cl2 Al1 2.141(2)
Al1 Cl1 2.101(2)
Al1 Cl3 2.137(2)
Al1 Cl4 2.141(3)
Al2 Cl5 2.112(2)
Al2 Cl7 2.128(2)
Al2 Cl8 2.140(3)
C10 C9 1.391(7)
C10 C5 1.396(7)
C5 C6 1.393(8)
C6 C7 1.378(8)
C6 H6 0.9500
C11 H13A 0.9900
C11 H13B 0.9900
C2 H4A 0.9800
C2 H4B 0.9800
C2 H4C 0.9800
C9 C8 1.386(8)
C9 H3 0.9500
C4 H2A 0.9800
C4 H2B 0.9800
C4 H2C 0.9800
C3 H1A 0.9800
C3 H1B 0.9800
C3 H1C 0.9800
C8 C7 1.378(9)
C8 H11 0.9500
C7 H10 0.9500
C1 H9A 0.9800
C1 H9B 0.9800
C1 H9C 0.9800

loop_
_geom_torsion_atom_site_label_1
_geom_torsion_atom_site_label_2
_geom_torsion_atom_site_label_3
_geom_torsion_atom_site_label_4
_geom_torsion
C3 As2 C10 C9 -67.6(5)
C4 As2 C10 C9 54.8(5)
C11 As2 C10 C9 174.1(4)
C3 As2 C10 C5 110.4(4)
C4 As2 C10 C5 -127.1(4)
C11 As2 C10 C5 -7.9(4)
C9 C10 C5 C6 0.2(8)
As2 C10 C5 C6 -177.9(4)
C9 C10 C5 As1 -178.9(4)
As2 C10 C5 As1 3.1(5)
C2 As1 C5 C6 -57.9(5)
C1 As1 C5 C6 67.4(6)
C11 As1 C5 C6 -175.8(5)
C2 As1 C5 C10 121.1(4)
C1 As1 C5 C10 -113.6(5)
C11 As1 C5 C10 3.2(4)
C10 C5 C6 C7 0.1(8)
As1 C5 C6 C7 179.1(4)
C2 As1 C11 As2 -125.8(3)
C5 As1 C11 As2 -7.4(3)
C1 As1 C11 As2 108.3(3)
C3 As2 C11 As1 -107.7(3)
C10 As2 C11 As1 8.7(3)
C4 As2 C11 As1 126.6(3)
C5 C10 C9 C8 0.3(8)
As2 C10 C9 C8 178.3(4)
C10 C9 C8 C7 -1.1(8)
C5 C6 C7 C8 -0.9(8)
C9 C8 C7 C6 1.5(8)
